data_7152224
loop_
_publ_author_name
'Liang, Yun'
'Geng, Weizhi'
'Wei, Junnian'
'Ouyang, Kunbing'
'Xi, Zhenfeng'

_publ_section_title
;
 Palladium-catalyzed silyl C(sp(3))-H bond activation.
;
_journal_issue 8
_journal_name_full 'Organic &amp; biomolecular chemistry'
_journal_page_first 1537
_journal_page_last 1542
_journal_paper_doi 10.1039/c2ob06941e
_journal_volume 10
_journal_year 2012
_chemical_formula_sum 'C23 H21 N Si'
_chemical_formula_weight 339.50
_chemical_name_systematic
;
?
;
_space_group_IT_number 14
_symmetry_cell_setting monoclinic
_symmetry_space_group_name_Hall '-P 2yn'
_symmetry_space_group_name_H-M 'P 1 21/n 1'
_atom_sites_solution_hydrogens geom
_atom_sites_solution_primary direct
_atom_sites_solution_secondary difmap
_audit_creation_method SHELXL-97
_cell_angle_alpha 90.00
_cell_angle_beta 91.60(3)
_cell_angle_gamma 90.00
_cell_formula_units_Z 4
_cell_length_a 13.268(3)
_cell_length_b 10.072(2)
_cell_length_c 13.822(3)
_cell_measurement_temperature 293(2)
_cell_measurement_theta_max 27.48
_cell_measurement_theta_min 2.10
_cell_volume 1846.4(7)
_computing_cell_refinement Rapid-AUTO
_computing_data_collection 'Rapid-AUTO (Rigaku,2000)'
_computing_data_reduction 'CrystalStructure (Rigaku/MSC,2000)'
_computing_molecular_graphics 'Siemens SHELXTL V4.2,(Sheldrick,1990)'
_computing_publication_material SHELXL-97,(Sheldrick,1997)
_computing_structure_refinement SHELXL-97,(Sheldrick,1997)
_computing_structure_solution SHELXS-97,(Sheldrick,1997)
_diffrn_ambient_temperature 293(2)
_diffrn_detector_area_resol_mean 10.00
_diffrn_measured_fraction_theta_full 0.999
_diffrn_measured_fraction_theta_max 0.999
_diffrn_measurement_device_type 'Rigaku RAXIS RAPID IP'
_diffrn_measurement_method \W
_diffrn_radiation_monochromator graphite
_diffrn_radiation_source 'fine-focus sealed tube'
_diffrn_radiation_type MoK\a
_diffrn_radiation_wavelength 0.71073
_diffrn_reflns_av_R_equivalents 0.0480
_diffrn_reflns_av_sigmaI/netI 0.1296
_diffrn_reflns_limit_h_max 17
_diffrn_reflns_limit_h_min -17
_diffrn_reflns_limit_k_max 13
_diffrn_reflns_limit_k_min -12
_diffrn_reflns_limit_l_max 17
_diffrn_reflns_limit_l_min -17
_diffrn_reflns_number 7929
_diffrn_reflns_theta_full 27.48
_diffrn_reflns_theta_max 27.48
_diffrn_reflns_theta_min 2.10
_diffrn_standards_decay_% 0
_diffrn_standards_interval_count 0
_diffrn_standards_interval_time 0
_diffrn_standards_number 0
_exptl_absorpt_coefficient_mu 0.132
_exptl_absorpt_correction_T_max 0.9742
_exptl_absorpt_correction_T_min 0.9616
_exptl_absorpt_correction_type empirical
_exptl_absorpt_process_details
;
HIGASHI, T. (1995). Abscor-Empirical
Absorption Correction based on Fourier
Series Approximation.
Rigaku Corporation,Tokyo,Japan.
;
_exptl_crystal_density_diffrn 1.221
_exptl_crystal_density_method 'not measured'
_exptl_crystal_F_000 720
_exptl_crystal_size_max 0.30
_exptl_crystal_size_mid 0.30
_exptl_crystal_size_min 0.20
_refine_diff_density_max 0.274
_refine_diff_density_min -0.202
_refine_diff_density_rms 0.055
_refine_ls_extinction_coef 0.0276(10)
_refine_ls_extinction_expression Fc^*^=kFc[1+0.001xFc^2^\l^3^/sin(2\q)]^-1/4^
_refine_ls_extinction_method SHELXL
_refine_ls_goodness_of_fit_ref 1.004
_refine_ls_hydrogen_treatment none
_refine_ls_matrix_type full
_refine_ls_number_parameters 229
_refine_ls_number_reflns 4229
_refine_ls_number_restraints 0
_refine_ls_restrained_S_all 1.004
_refine_ls_R_factor_all 0.0965
_refine_ls_R_factor_gt 0.0484
_refine_ls_shift/su_max 0.000
_refine_ls_shift/su_mean 0.000
_refine_ls_structure_factor_coef Fsqd
_refine_ls_weighting_details 'calc w=1/[\s^2^(Fo^2^)+(0.0120P)^2^+0.0000P] where P=(Fo^2^+2Fc^2^)/3'
_refine_ls_weighting_scheme calc
_refine_ls_wR_factor_gt 0.0865
_refine_ls_wR_factor_ref 0.0899
_reflns_number_gt 1897
_reflns_number_total 4229
_reflns_threshold_expression >2sigma(I)
_cod_data_source_file c2ob06941e.txt
_cod_data_source_block ly
_cod_depositor_comments
;
The following automatic conversions were performed:

'_exptl_absorpt_correction_type' value 'Empirical' changed to
'empirical' according to
/home/saulius/struct/CIF-dictionaries/cif_core.dic dictionary named
'cif_core.dic' version 2.4.1 from 2010-06-29.

Automatic conversion script
Id: cif_fix_values 1715 2011-07-08 13:25:40Z adriana 
;
_cod_original_cell_volume 1846.4(6)
_cod_original_sg_symbol_H-M P2(1)/n
_cod_database_code 7152224

loop_
_symmetry_equiv_pos_as_xyz
'x, y, z'
'-x+1/2, y+1/2, -z+1/2'
'-x, -y, -z'
'x-1/2, -y-1/2, z-1/2'

loop_
_atom_site_label
_atom_site_type_symbol
_atom_site_fract_x
_atom_site_fract_y
_atom_site_fract_z
_atom_site_U_iso_or_equiv
_atom_site_adp_type
_atom_site_occupancy
_atom_site_symmetry_multiplicity
_atom_site_calc_flag
_atom_site_refinement_flags
C1 C 0.35103(15) 0.1955(2) 0.44656(16) 0.0331(6) Uani 1 1 d .
C2 C 0.28054(16) 0.2556(2) 0.50479(17) 0.0394(6) Uani 1 1 d .
H2 H 0.2118 0.2424 0.4940 0.047 Uiso 1 1 calc R
C3 C 0.31626(17) 0.3352(2) 0.57889(19) 0.0478(7) Uani 1 1 d .
H3 H 0.2706 0.3785 0.6178 0.057 Uiso 1 1 calc R
C4 C 0.41927(17) 0.3525(2) 0.59706(18) 0.0503(7) Uani 1 1 d .
H4 H 0.4413 0.4046 0.6491 0.060 Uiso 1 1 calc R
C5 C 0.48872(17) 0.2934(2) 0.53895(18) 0.0446(7) Uani 1 1 d .
H5 H 0.5573 0.3059 0.5514 0.054 Uiso 1 1 calc R
C6 C 0.45606(15) 0.2150(2) 0.46152(16) 0.0331(6) Uani 1 1 d .
C7 C 0.50535(16) 0.1468(2) 0.38487(17) 0.0338(6) Uani 1 1 d .
C8 C 0.43276(16) 0.0878(2) 0.32580(17) 0.0345(6) Uani 1 1 d .
C9 C 0.24575(15) 0.0540(2) 0.33220(18) 0.0345(6) Uani 1 1 d .
C10 C 0.17964(16) 0.0065(2) 0.40015(18) 0.0417(6) Uani 1 1 d .
H10 H 0.1952 0.0156 0.4658 0.050 Uiso 1 1 calc R
C11 C 0.09053(16) -0.0545(2) 0.3703(2) 0.0481(7) Uani 1 1 d .
H11 H 0.0451 -0.0835 0.4158 0.058 Uiso 1 1 calc R
C12 C 0.06950(17) -0.0719(2) 0.2733(2) 0.0479(7) Uani 1 1 d .
H12 H 0.0098 -0.1128 0.2529 0.058 Uiso 1 1 calc R
C13 C 0.13749(15) -0.0282(2) 0.20593(19) 0.0427(6) Uani 1 1 d .
H13 H 0.1231 -0.0422 0.1405 0.051 Uiso 1 1 calc R
C14 C 0.22667(15) 0.0360(2) 0.23333(17) 0.0345(6) Uani 1 1 d .
C15 C 0.30173(16) 0.0795(2) 0.16104(17) 0.0446(7) Uani 1 1 d .
H15A H 0.3015 0.1755 0.1561 0.054 Uiso 1 1 calc R
H15B H 0.2837 0.0432 0.0979 0.054 Uiso 1 1 calc R
C16 C 0.61527(15) 0.1390(2) 0.37157(17) 0.0364(6) Uani 1 1 d .
C17 C 0.67663(17) 0.2505(2) 0.38519(18) 0.0478(7) Uani 1 1 d .
H17 H 0.6481 0.3312 0.4024 0.057 Uiso 1 1 calc R
C18 C 0.78081(18) 0.2414(3) 0.37302(19) 0.0572(8) Uani 1 1 d .
H18 H 0.8214 0.3156 0.3835 0.069 Uiso 1 1 calc R
C19 C 0.82329(18) 0.1233(3) 0.34559(19) 0.0551(8) Uani 1 1 d .
H19 H 0.8924 0.1182 0.3366 0.066 Uiso 1 1 calc R
C20 C 0.76407(17) 0.0129(3) 0.33143(17) 0.0491(7) Uani 1 1 d .
H20 H 0.7929 -0.0669 0.3128 0.059 Uiso 1 1 calc R
C21 C 0.66087(16) 0.0209(2) 0.34507(16) 0.0411(6) Uani 1 1 d .
H21 H 0.6214 -0.0547 0.3362 0.049 Uiso 1 1 calc R
C22 C 0.43652(17) -0.1633(2) 0.1967(2) 0.0574(8) Uani 1 1 d .
H22A H 0.4962 -0.1928 0.2312 0.086 Uiso 1 1 calc R
H22B H 0.4384 -0.1929 0.1308 0.086 Uiso 1 1 calc R
H22C H 0.3781 -0.1995 0.2266 0.086 Uiso 1 1 calc R
C23 C 0.53163(16) 0.0956(2) 0.12660(18) 0.0545(8) Uani 1 1 d .
H23A H 0.5351 0.1893 0.1392 0.082 Uiso 1 1 calc R
H23B H 0.5167 0.0811 0.0591 0.082 Uiso 1 1 calc R
H23C H 0.5951 0.0552 0.1439 0.082 Uiso 1 1 calc R
N1 N 0.33791(12) 0.11685(17) 0.36515(14) 0.0357(5) Uani 1 1 d .
Si1 Si 0.43040(5) 0.02037(7) 0.19975(5) 0.0418(2) Uani 1 1 d .

loop_
_atom_site_aniso_label
_atom_site_aniso_U_11
_atom_site_aniso_U_22
_atom_site_aniso_U_33
_atom_site_aniso_U_23
_atom_site_aniso_U_13
_atom_site_aniso_U_12
C1 0.0347(14) 0.0351(15) 0.0296(15) -0.0029(12) 0.0023(12) -0.0013(11)
C2 0.0348(13) 0.0419(16) 0.0416(17) -0.0057(13) 0.0008(12) 0.0004(12)
C3 0.0447(16) 0.0567(18) 0.0425(17) -0.0109(15) 0.0094(13) 0.0051(14)
C4 0.0511(16) 0.0586(18) 0.0411(18) -0.0167(14) -0.0015(14) -0.0067(14)
C5 0.0384(14) 0.0519(17) 0.0436(17) -0.0052(14) 0.0031(13) -0.0057(13)
C6 0.0333(13) 0.0372(15) 0.0288(15) -0.0033(12) -0.0007(11) -0.0028(11)
C7 0.0321(13) 0.0361(15) 0.0333(15) 0.0002(12) 0.0008(11) -0.0005(11)
C8 0.0313(13) 0.0381(15) 0.0342(15) -0.0030(12) 0.0042(11) -0.0031(11)
C9 0.0293(12) 0.0328(15) 0.0413(17) -0.0020(13) -0.0009(12) 0.0011(11)
C10 0.0401(13) 0.0448(16) 0.0401(15) -0.0017(14) 0.0011(12) -0.0015(13)
C11 0.0360(14) 0.0472(17) 0.061(2) 0.0001(15) 0.0060(14) -0.0099(12)
C12 0.0342(14) 0.0421(16) 0.067(2) -0.0032(15) -0.0062(15) -0.0014(12)
C13 0.0395(14) 0.0381(15) 0.0500(17) -0.0067(14) -0.0096(13) 0.0054(12)
C14 0.0317(13) 0.0373(15) 0.0343(16) -0.0013(13) -0.0020(11) 0.0052(11)
C15 0.0505(15) 0.0482(16) 0.0349(16) -0.0067(13) -0.0027(13) 0.0008(12)
C16 0.0334(13) 0.0437(16) 0.0322(15) 0.0016(13) 0.0036(11) -0.0016(13)
C17 0.0406(15) 0.0490(17) 0.0541(19) 0.0005(14) 0.0041(13) -0.0058(13)
C18 0.0402(16) 0.064(2) 0.068(2) 0.0020(17) 0.0094(15) -0.0177(15)
C19 0.0354(15) 0.084(2) 0.0467(19) 0.0100(17) 0.0107(13) 0.0030(16)
C20 0.0403(15) 0.0639(19) 0.0434(17) 0.0010(16) 0.0086(13) 0.0054(15)
C21 0.0386(14) 0.0467(16) 0.0379(15) 0.0019(14) 0.0000(11) 0.0021(13)
C22 0.0526(16) 0.0511(18) 0.068(2) -0.0175(16) -0.0062(14) 0.0005(14)
C23 0.0540(16) 0.063(2) 0.0470(18) -0.0053(15) 0.0131(14) -0.0037(14)
N1 0.0291(11) 0.0449(13) 0.0334(13) -0.0061(10) 0.0025(9) -0.0004(9)
Si1 0.0396(4) 0.0474(5) 0.0386(5) -0.0065(4) 0.0037(3) -0.0001(4)

loop_
_atom_type_symbol
_atom_type_description
_atom_type_scat_dispersion_real
_atom_type_scat_dispersion_imag
_atom_type_scat_source
C C 0.0033 0.0016 'International Tables Vol C Tables 4.2.6.8 and 6.1.1.4'
H H 0.0000 0.0000 'International Tables Vol C Tables 4.2.6.8 and 6.1.1.4'
N N 0.0061 0.0033 'International Tables Vol C Tables 4.2.6.8 and 6.1.1.4'
Si Si 0.0817 0.0704 'International Tables Vol C Tables 4.2.6.8 and 6.1.1.4'

loop_
_geom_angle_atom_site_label_1
_geom_angle_atom_site_label_2
_geom_angle_atom_site_label_3
_geom_angle
N1 C1 C2 130.5(2)
N1 C1 C6 107.41(19)
C2 C1 C6 122.0(2)
C3 C2 C1 117.5(2)
C3 C2 H2 121.2
C1 C2 H2 121.2
C2 C3 C4 121.6(2)
C2 C3 H3 119.2
C4 C3 H3 119.2
C5 C4 C3 120.7(2)
C5 C4 H4 119.7
C3 C4 H4 119.7
C4 C5 C6 119.8(2)
C4 C5 H5 120.1
C6 C5 H5 120.1
C5 C6 C1 118.4(2)
C5 C6 C7 134.6(2)
C1 C6 C7 107.0(2)
C8 C7 C6 108.55(19)
C8 C7 C16 125.4(2)
C6 C7 C16 126.1(2)
C7 C8 N1 107.26(19)
C7 C8 Si1 134.53(18)
N1 C8 Si1 116.19(15)
C10 C9 C14 121.1(2)
C10 C9 N1 119.0(2)
C14 C9 N1 119.8(2)
C11 C10 C9 120.1(2)
C11 C10 H10 119.9
C9 C10 H10 119.9
C12 C11 C10 119.8(2)
C12 C11 H11 120.1
C10 C11 H11 120.1
C11 C12 C13 119.8(2)
C11 C12 H12 120.1
C13 C12 H12 120.1
C12 C13 C14 121.9(2)
C12 C13 H13 119.0
C14 C13 H13 119.0
C13 C14 C9 117.2(2)
C13 C14 C15 122.1(2)
C9 C14 C15 120.7(2)
C14 C15 Si1 109.57(16)
C14 C15 H15A 109.8
Si1 C15 H15A 109.8
C14 C15 H15B 109.8
Si1 C15 H15B 109.8
H15A C15 H15B 108.2
C21 C16 C17 117.9(2)
C21 C16 C7 121.1(2)
C17 C16 C7 121.0(2)
C16 C17 C18 120.4(2)
C16 C17 H17 119.8
C18 C17 H17 119.8
C19 C18 C17 120.2(2)
C19 C18 H18 119.9
C17 C18 H18 119.9
C20 C19 C18 120.2(2)
C20 C19 H19 119.9
C18 C19 H19 119.9
C19 C20 C21 119.7(2)
C19 C20 H20 120.1
C21 C20 H20 120.1
C16 C21 C20 121.6(2)
C16 C21 H21 119.2
C20 C21 H21 119.2
Si1 C22 H22A 109.5
Si1 C22 H22B 109.5
H22A C22 H22B 109.5
Si1 C22 H22C 109.5
H22A C22 H22C 109.5
H22B C22 H22C 109.5
Si1 C23 H23A 109.5
Si1 C23 H23B 109.5
H23A C23 H23B 109.5
Si1 C23 H23C 109.5
H23A C23 H23C 109.5
H23B C23 H23C 109.5
C1 N1 C8 109.76(17)
C1 N1 C9 126.56(19)
C8 N1 C9 122.95(19)
C22 Si1 C23 111.17(11)
C22 Si1 C8 112.59(12)
C23 Si1 C8 111.36(11)
C22 Si1 C15 110.57(11)
C23 Si1 C15 112.38(11)
C8 Si1 C15 98.19(10)

loop_
_geom_bond_atom_site_label_1
_geom_bond_atom_site_label_2
_geom_bond_distance
C1 N1 1.383(3)
C1 C2 1.389(3)
C1 C6 1.417(3)
C2 C3 1.375(3)
C2 H2 0.9300
C3 C4 1.394(3)
C3 H3 0.9300
C4 C5 1.375(3)
C4 H4 0.9300
C5 C6 1.390(3)
C5 H5 0.9300
C6 C7 1.435(3)
C7 C8 1.380(3)
C7 C16 1.477(3)
C8 N1 1.415(2)
C8 Si1 1.869(2)
C9 C10 1.388(3)
C9 C14 1.395(3)
C9 N1 1.439(2)
C10 C11 1.385(3)
C10 H10 0.9300
C11 C12 1.373(3)
C11 H11 0.9300
C12 C13 1.386(3)
C12 H12 0.9300
C13 C14 1.392(3)
C13 H13 0.9300
C14 C15 1.496(3)
C15 Si1 1.872(2)
C15 H15A 0.9700
C15 H15B 0.9700
C16 C21 1.389(3)
C16 C17 1.396(3)
C17 C18 1.400(3)
C17 H17 0.9300
C18 C19 1.374(3)
C18 H18 0.9300
C19 C20 1.373(3)
C19 H19 0.9300
C20 C21 1.390(3)
C20 H20 0.9300
C21 H21 0.9300
C22 Si1 1.852(2)
C22 H22A 0.9600
C22 H22B 0.9600
C22 H22C 0.9600
C23 Si1 1.865(2)
C23 H23A 0.9600
C23 H23B 0.9600
C23 H23C 0.9600
